data_4080252
loop_
_publ_author_name
'Yan, KaKing'
'Schoendorff, George'
'Upton, Brianna M.'
'Ellern, Arkady'
'Windus, Theresa L.'
'Sadow, Aaron D.'

_publ_section_title
;
 Intermolecular \b-Hydrogen Abstraction in Ytterbium, Calcium, and
 Potassium Tris(dimethylsilyl)methyl Compounds
;
_journal_issue 5
_journal_name_full Organometallics
_journal_page_first 1300
_journal_paper_doi 10.1021/om3010299
_journal_volume 32
_journal_year 2013
_chemical_formula_sum 'C54 H30 B2 F30 N2 Yb'
_chemical_formula_weight 1471.46
_chemical_name_systematic
; 
 ? 
;
_space_group_IT_number 2
_symmetry_cell_setting triclinic
_symmetry_space_group_name_Hall '-P 1'
_symmetry_space_group_name_H-M 'P -1'
_atom_sites_solution_hydrogens geom
_atom_sites_solution_primary direct
_atom_sites_solution_secondary difmap
_audit_creation_method SHELXL-97
_cell_angle_alpha 85.4350(10)
_cell_angle_beta 76.5780(10)
_cell_angle_gamma 67.1640(10)
_cell_formula_units_Z 2
_cell_length_a 12.2697(6)
_cell_length_b 12.3676(6)
_cell_length_c 20.1568(10)
_cell_measurement_reflns_used 9957
_cell_measurement_temperature 153(2)
_cell_measurement_theta_max 29.74
_cell_measurement_theta_min 2.44
_cell_volume 2741.8(2)
_computing_cell_refinement 'SAINT V7.66A (Bruker AXS, 2009)'
_computing_data_collection 'APEX2 Suite (Bruker AXS, 2009)'
_computing_data_reduction 'SAINT V7.66A (Bruker AXS, 2009)'
_computing_molecular_graphics 'XSHELL (Bruker AXS, 2007)'
_computing_publication_material 'APEX2 Suite (Bruker AXS, 2009)'
_computing_structure_refinement 'SHELXL-97 (Sheldrick, 2008)'
_computing_structure_solution 'SHELXS-97 (Sheldrick, 2008)'
_diffrn_ambient_temperature 153(2)
_diffrn_measured_fraction_theta_full 0.999
_diffrn_measured_fraction_theta_max 0.981
_diffrn_measurement_device_type 'Bruker APEX-II CCD'
_diffrn_measurement_method '\f and \w scans'
_diffrn_radiation_monochromator graphite
_diffrn_radiation_source 'fine-focus sealed tube'
_diffrn_radiation_type MoK\a
_diffrn_radiation_wavelength 0.71073
_diffrn_reflns_av_R_equivalents 0.0210
_diffrn_reflns_av_sigmaI/netI 0.0338
_diffrn_reflns_limit_h_max 17
_diffrn_reflns_limit_h_min -17
_diffrn_reflns_limit_k_max 17
_diffrn_reflns_limit_k_min -17
_diffrn_reflns_limit_l_max 28
_diffrn_reflns_limit_l_min -28
_diffrn_reflns_number 33160
_diffrn_reflns_theta_full 25.00
_diffrn_reflns_theta_max 30.61
_diffrn_reflns_theta_min 1.79
_exptl_absorpt_coefficient_mu 1.848
_exptl_absorpt_correction_T_max 0.74
_exptl_absorpt_correction_T_min 0.62
_exptl_absorpt_correction_type multi-scan
_exptl_absorpt_process_details 'BRUKER SADABS'
_exptl_crystal_colour colourless
_exptl_crystal_density_diffrn 1.782
_exptl_crystal_density_method 'not measured'
_exptl_crystal_description prism
_exptl_crystal_F_000 1436
_exptl_crystal_size_max 0.29
_exptl_crystal_size_mid 0.24
_exptl_crystal_size_min 0.14
_refine_diff_density_max 1.197
_refine_diff_density_min -1.084
_refine_diff_density_rms 0.103
_refine_ls_extinction_method none
_refine_ls_goodness_of_fit_ref 1.048
_refine_ls_hydrogen_treatment mixed
_refine_ls_matrix_type full
_refine_ls_number_parameters 824
_refine_ls_number_reflns 16583
_refine_ls_number_restraints 180
_refine_ls_restrained_S_all 1.048
_refine_ls_R_factor_all 0.0398
_refine_ls_R_factor_gt 0.0328
_refine_ls_shift/su_max 0.001
_refine_ls_shift/su_mean 0.000
_refine_ls_structure_factor_coef Fsqd
_refine_ls_weighting_details 'calc w=1/[\s^2^(Fo^2^)+(0.0569P)^2^+0.5518P] where P=(Fo^2^+2Fc^2^)/3'
_refine_ls_weighting_scheme calc
_refine_ls_wR_factor_gt 0.0879
_refine_ls_wR_factor_ref 0.0921
_reflns_number_gt 14640
_reflns_number_total 16583
_reflns_threshold_expression >2sigma(I)
_cod_data_source_file om3010299_si_002.cif
_cod_data_source_block sad88
_cod_depositor_comments
;
The following automatic conversions were performed:

'_symmetry_cell_setting' value 'Triclinic' changed to 'triclinic'
according to /home/saulius/struct/CIF-dictionaries/cif_core.dic
dictionary named 'cif_core.dic' version 2.4.2 from 2011-04-26.

Automatic conversion script
Id: cif_fix_values 1891 2012-01-12 08:04:46Z andrius 
;
_cod_original_sg_symbol_H-M P-1
_cod_database_code 4080252

loop_
_symmetry_equiv_pos_as_xyz
'x, y, z'
'-x, -y, -z'

loop_
_atom_site_label
_atom_site_type_symbol
_atom_site_fract_x
_atom_site_fract_y
_atom_site_fract_z
_atom_site_U_iso_or_equiv
_atom_site_adp_type
_atom_site_occupancy
_atom_site_symmetry_multiplicity
_atom_site_calc_flag
_atom_site_refinement_flags
_atom_site_disorder_assembly
_atom_site_disorder_group
Yb1 Yb 0.328433(9) 0.288199(8) 0.240059(5) 0.02297(4) Uani 1 1 d . A 3
B1 B 0.3991(3) 0.3819(2) 0.36968(14) 0.0249(5) Uani 1 1 d . A 3
H1B H 0.392(3) 0.312(3) 0.3374(16) 0.030 Uiso 1 1 d . B 3
B2 B 0.2346(3) 0.5007(2) 0.12804(14) 0.0245(5) Uani 1 1 d . A 3
H2B H 0.288(3) 0.444(3) 0.1696(15) 0.029 Uiso 1 1 d . C 3
C1 C 0.0430(2) 0.4899(3) 0.21170(14) 0.0346(6) Uani 1 1 d . A 3
C2 C -0.0744(3) 0.5269(4) 0.25063(16) 0.0491(8) Uani 1 1 d . A 3
C3 C -0.1474(3) 0.6418(4) 0.24724(18) 0.0553(10) Uani 1 1 d . A 3
C4 C -0.1036(3) 0.7154(3) 0.2052(2) 0.0533(10) Uani 1 1 d . A 3
C5 C 0.0140(3) 0.6741(3) 0.16711(16) 0.0404(7) Uani 1 1 d . A 3
C6 C 0.0935(2) 0.5584(2) 0.16991(13) 0.0289(5) Uani 1 1 d . A 3
C7 C 0.2386(2) 0.4161(2) 0.06890(12) 0.0269(5) Uani 1 1 d . A 3
C8 C 0.1817(3) 0.4609(2) 0.01504(14) 0.0325(5) Uani 1 1 d . A 3
C9 C 0.1796(3) 0.3925(3) -0.03513(15) 0.0420(7) Uani 1 1 d . A 3
C10 C 0.2331(4) 0.2731(3) -0.03197(16) 0.0474(8) Uani 1 1 d . A 3
C11 C 0.2886(3) 0.2221(3) 0.02097(15) 0.0402(7) Uani 1 1 d . A 3
C12 C 0.2889(2) 0.2954(2) 0.06941(12) 0.0290(5) Uani 1 1 d . A 3
C13 C 0.3523(3) 0.6129(3) 0.03919(17) 0.0419(7) Uani 1 1 d . A 3
C14 C 0.4012(3) 0.6976(4) 0.0216(2) 0.0614(11) Uani 1 1 d . A 3
C15 C 0.3957(4) 0.7695(3) 0.0718(3) 0.0721(15) Uani 1 1 d . A 3
C16 C 0.3428(3) 0.7549(3) 0.1385(3) 0.0609(11) Uani 1 1 d . A 3
C17 C 0.2964(3) 0.6694(3) 0.15252(19) 0.0418(7) Uani 1 1 d . A 3
C18 C 0.2963(2) 0.5962(2) 0.10336(15) 0.0322(5) Uani 1 1 d . A 3
C20 C 0.1665(2) 0.4985(2) 0.38085(12) 0.0268(5) Uani 1 1 d . A 3
C21 C 0.0490(2) 0.5708(2) 0.41016(14) 0.0321(5) Uani 1 1 d . A 3
C22 C 0.0271(2) 0.6136(3) 0.47471(14) 0.0339(6) Uani 1 1 d . A 3
C23 C 0.1203(3) 0.5839(2) 0.50780(13) 0.0325(5) Uani 1 1 d . A 3
C24 C 0.2361(3) 0.5105(3) 0.47605(13) 0.0307(5) Uani 1 1 d . A 3
C25 C 0.2641(2) 0.4648(2) 0.41085(12) 0.0250(4) Uani 1 1 d . A 3
C26 C 0.4578(2) 0.4640(2) 0.31808(12) 0.0255(5) Uani 1 1 d . A 3
C27 C 0.4595(2) 0.5667(2) 0.34043(13) 0.0303(5) Uani 1 1 d . A 3
C28 C 0.5033(3) 0.6412(2) 0.29828(16) 0.0342(6) Uani 1 1 d . A 3
C29 C 0.5515(3) 0.6138(3) 0.23066(15) 0.0352(6) Uani 1 1 d . A 3
C30 C 0.5539(3) 0.5128(3) 0.20493(13) 0.0330(5) Uani 1 1 d . A 3
C31 C 0.5063(2) 0.4421(2) 0.24919(13) 0.0268(5) Uani 1 1 d . A 3
C32 C 0.4831(2) 0.3004(2) 0.42047(12) 0.0267(5) Uani 1 1 d . A 3
C33 C 0.4434(3) 0.2243(3) 0.46409(14) 0.0323(5) Uani 1 1 d . A 3
C34 C 0.5049(3) 0.1561(3) 0.51154(14) 0.0356(6) Uani 1 1 d . A 3
C35 C 0.6137(3) 0.1598(3) 0.51519(15) 0.0372(6) Uani 1 1 d . A 3
C36 C 0.6581(3) 0.2318(3) 0.47189(17) 0.0405(7) Uani 1 1 d . A 3
C37 C 0.5939(3) 0.3004(3) 0.42590(15) 0.0349(6) Uani 1 1 d . A 3
C38 C 0.5766(3) 0.0821(3) 0.28120(17) 0.0428(7) Uani 1 1 d . A 3
H38A H 0.5202 0.0954 0.3258 0.064 Uiso 1 1 calc R A 3
H38B H 0.6147 0.1398 0.2745 0.064 Uiso 1 1 calc R A 3
H38C H 0.6393 0.0028 0.2793 0.064 Uiso 1 1 calc R A 3
C39 C 0.5973(3) 0.0796(3) 0.16057(16) 0.0434(7) Uani 1 1 d . A 3
H39A H 0.6604 0.0004 0.1573 0.065 Uiso 1 1 calc R A 3
H39B H 0.6345 0.1376 0.1570 0.065 Uiso 1 1 calc R A 3
H39C H 0.5547 0.0908 0.1234 0.065 Uiso 1 1 calc R A 3
C40 C 0.4591(3) 0.0021(2) 0.23361(16) 0.0377(6) Uani 1 1 d . A 3
H40A H 0.5223 -0.0744 0.2408 0.045 Uiso 1 1 calc R A 3
H40B H 0.4356 -0.0034 0.1906 0.045 Uiso 1 1 calc R A 3
C41 C 0.3496(3) 0.0268(3) 0.29224(16) 0.0414(7) Uani 1 1 d . A 3
H41A H 0.3252 -0.0414 0.2982 0.050 Uiso 1 1 calc R A 3
H41B H 0.3716 0.0376 0.3348 0.050 Uiso 1 1 calc R A 3
C42 C 0.1572(4) 0.1747(3) 0.34568(19) 0.0579(10) Uani 1 1 d . A 3
H42A H 0.0865 0.2423 0.3374 0.087 Uiso 1 1 calc R A 3
H42B H 0.1949 0.1978 0.3769 0.087 Uiso 1 1 calc R A 3
H42C H 0.1314 0.1114 0.3660 0.087 Uiso 1 1 calc R A 3
C43 C 0.1856(3) 0.1049(3) 0.23253(19) 0.0467(8) Uani 1 1 d . A 3
H43A H 0.1566 0.0432 0.2519 0.070 Uiso 1 1 calc R A 3
H43B H 0.2435 0.0774 0.1890 0.070 Uiso 1 1 calc R A 3
H43C H 0.1169 0.1752 0.2250 0.070 Uiso 1 1 calc R A 3
C44 C 0.8547(3) 0.9186(3) 0.4165(2) 0.0867(16) Uani 1 1 d G D 3
H44 H 0.7719 0.9461 0.4395 0.104 Uiso 1 1 calc R D 3
C45 C 0.9413(4) 0.9233(3) 0.44878(14) 0.0962(19) Uani 1 1 d G D 3
H45 H 0.9176 0.9542 0.4939 0.115 Uiso 1 1 calc R D 3
C46 C 1.0626(3) 0.8830(3) 0.41511(18) 0.0869(16) Uani 1 1 d G D 3
H46 H 1.1218 0.8863 0.4372 0.104 Uiso 1 1 calc R D 3
C47 C 1.0972(2) 0.8378(3) 0.34914(18) 0.0699(12) Uani 1 1 d G D 3
H47 H 1.1801 0.8102 0.3261 0.084 Uiso 1 1 calc R D 3
C48 C 1.0107(3) 0.8330(4) 0.31685(15) 0.102(2) Uani 1 1 d G D 3
H48 H 1.0344 0.8022 0.2718 0.123 Uiso 1 1 calc R D 3
C49 C 0.8894(3) 0.8734(4) 0.3505(2) 0.109(2) Uani 1 1 d G D 3
H49 H 0.8302 0.8701 0.3284 0.131 Uiso 1 1 calc R D 3
C50A C 0.8918(8) 0.2785(7) 0.1369(6) 0.182(7) Uani 0.50 1 d PGU E 1
H50A H 0.8625 0.3607 0.1294 0.218 Uiso 0.50 1 calc PR E 1
C51A C 0.9764(10) 0.2020(11) 0.0857(5) 0.180(7) Uani 0.50 1 d PGU E 1
H51A H 1.0048 0.2319 0.0432 0.216 Uiso 0.50 1 calc PR E 1
C52A C 1.0192(9) 0.0817(10) 0.0967(5) 0.189(7) Uani 0.50 1 d PGU E 1
H52A H 1.0770 0.0294 0.0617 0.227 Uiso 0.50 1 calc PR E 1
C53A C 0.9776(8) 0.0380(5) 0.1588(6) 0.150(5) Uani 0.50 1 d PGU E 1
H53A H 1.0069 -0.0442 0.1663 0.180 Uiso 0.50 1 calc PR E 1
C54A C 0.8930(6) 0.1145(7) 0.2100(5) 0.137(5) Uani 0.50 1 d PGU E 1
H54A H 0.8646 0.0847 0.2524 0.165 Uiso 0.50 1 calc PR E 1
C55A C 0.8502(5) 0.2348(6) 0.1990(5) 0.150(5) Uani 0.50 1 d PGU E 1
H55A H 0.7924 0.2871 0.2340 0.180 Uiso 0.50 1 calc PR E 1
C50B C 0.8624(7) 0.2976(5) 0.1743(6) 0.168(6) Uani 0.50 1 d PGU E 2
H50B H 0.8417 0.3794 0.1673 0.201 Uiso 0.50 1 calc PR E 2
C51B C 0.9175(8) 0.2202(8) 0.1190(5) 0.188(6) Uani 0.50 1 d PGU E 2
H51B H 0.9345 0.2491 0.0743 0.226 Uiso 0.50 1 calc PR E 2
C52B C 0.9479(8) 0.1004(7) 0.1292(5) 0.173(6) Uani 0.50 1 d PGU E 2
H52B H 0.9855 0.0475 0.0914 0.208 Uiso 0.50 1 calc PR E 2
C53B C 0.9231(8) 0.0581(6) 0.1946(6) 0.150(5) Uani 0.50 1 d PGU E 2
H53B H 0.9438 -0.0237 0.2016 0.180 Uiso 0.50 1 calc PR E 2
C54B C 0.8679(7) 0.1356(10) 0.2499(5) 0.149(5) Uani 0.50 1 d PGU E 2
H54B H 0.8510 0.1067 0.2946 0.178 Uiso 0.50 1 calc PR E 2
C55B C 0.8376(6) 0.2553(8) 0.2397(6) 0.149(5) Uani 0.50 1 d PGU E 2
H55B H 0.7999 0.3082 0.2775 0.179 Uiso 0.50 1 calc PR E 2
F1 F 0.11357(15) 0.37247(15) 0.21859(9) 0.0364(4) Uani 1 1 d . . .
F2 F -0.1140(2) 0.4521(3) 0.29114(12) 0.0757(8) Uani 1 1 d . . .
F3 F -0.26021(18) 0.6850(3) 0.28556(13) 0.0871(10) Uani 1 1 d . . .
F4 F -0.1757(2) 0.8299(2) 0.20240(14) 0.0747(8) Uani 1 1 d . . .
F5 F 0.0466(2) 0.75100(19) 0.12800(14) 0.0674(6) Uani 1 1 d . . .
F6 F 0.12403(18) 0.57759(16) 0.01072(9) 0.0436(4) Uani 1 1 d . . .
F7 F 0.1244(2) 0.4421(2) -0.08636(10) 0.0580(6) Uani 1 1 d . . .
F8 F 0.2315(3) 0.2051(2) -0.08026(12) 0.0726(8) Uani 1 1 d . . .
F9 F 0.3397(2) 0.10523(16) 0.02599(11) 0.0555(6) Uani 1 1 d . . .
F10 F 0.34543(15) 0.23777(13) 0.12121(8) 0.0324(3) Uani 1 1 d . . .
F11 F 0.3650(3) 0.5503(3) -0.01016(15) 0.0889(9) Uani 1 1 d . . .
F12 F 0.4542(2) 0.7088(3) -0.04368(16) 0.0923(10) Uani 1 1 d . . .
F20 F 0.3211(2) 0.4865(2) 0.51242(11) 0.0583(6) Uani 1 1 d . . .
F13 F 0.4428(3) 0.8522(2) 0.0556(2) 0.1097(13) Uani 1 1 d . . .
F14 F 0.3381(2) 0.8240(2) 0.18814(19) 0.0866(10) Uani 1 1 d . . .
F15 F 0.2474(2) 0.65722(19) 0.21902(11) 0.0530(5) Uani 1 1 d . . .
F16 F 0.18265(15) 0.45768(15) 0.31589(8) 0.0350(4) Uani 1 1 d . . .
F17 F -0.04204(16) 0.59591(19) 0.37825(10) 0.0489(5) Uani 1 1 d . . .
F18 F -0.08661(16) 0.68152(18) 0.50626(10) 0.0471(5) Uani 1 1 d . . .
F19 F 0.09686(18) 0.62441(18) 0.57132(9) 0.0454(4) Uani 1 1 d . . .
F21 F 0.50797(14) 0.34489(14) 0.21937(8) 0.0319(3) Uani 1 1 d . . .
F22 F 0.59861(19) 0.48561(19) 0.13907(9) 0.0480(5) Uani 1 1 d . . .
F23 F 0.59517(19) 0.68473(18) 0.18878(10) 0.0497(5) Uani 1 1 d . . .
F24 F 0.49817(18) 0.74095(16) 0.32356(11) 0.0478(5) Uani 1 1 d . . .
F25 F 0.4192(2) 0.5978(2) 0.40630(10) 0.0553(5) Uani 1 1 d . . .
F26 F 0.33937(17) 0.21460(19) 0.46120(11) 0.0515(5) Uani 1 1 d . . .
F27 F 0.4593(2) 0.0872(2) 0.55415(11) 0.0569(6) Uani 1 1 d . . .
F28 F 0.67533(19) 0.09342(19) 0.56061(10) 0.0528(5) Uani 1 1 d . . .
F29 F 0.7653(2) 0.2346(2) 0.47500(14) 0.0671(7) Uani 1 1 d . . .
F30 F 0.6474(3) 0.3645(3) 0.38540(19) 0.0955(10) Uani 1 1 d . . .
N1 N 0.5099(2) 0.09445(19) 0.22703(12) 0.0311(5) Uani 1 1 d . . .
N2 N 0.2457(2) 0.1333(2) 0.28027(12) 0.0345(5) Uani 1 1 d . . .

loop_
_atom_site_aniso_label
_atom_site_aniso_U_11
_atom_site_aniso_U_22
_atom_site_aniso_U_33
_atom_site_aniso_U_23
_atom_site_aniso_U_13
_atom_site_aniso_U_12
Yb1 0.02616(6) 0.01980(5) 0.02300(5) -0.00061(3) -0.00767(4) -0.00737(4)
B1 0.0265(12) 0.0264(13) 0.0224(11) -0.0002(10) -0.0050(10) -0.0110(10)
B2 0.0280(12) 0.0193(11) 0.0251(12) -0.0017(9) -0.0093(10) -0.0054(10)
C1 0.0280(12) 0.0434(15) 0.0303(12) -0.0060(11) -0.0115(10) -0.0072(11)
C2 0.0300(14) 0.081(3) 0.0345(15) -0.0049(15) -0.0077(12) -0.0179(16)
C3 0.0242(14) 0.086(3) 0.0425(17) -0.0233(18) -0.0107(12) -0.0008(16)
C4 0.0369(16) 0.0500(19) 0.059(2) -0.0289(17) -0.0298(15) 0.0150(14)
C5 0.0401(15) 0.0328(14) 0.0435(15) -0.0121(12) -0.0229(13) 0.0012(12)
C6 0.0296(12) 0.0268(12) 0.0282(11) -0.0070(9) -0.0129(10) -0.0035(10)
C7 0.0311(12) 0.0253(11) 0.0237(11) -0.0023(9) -0.0079(9) -0.0084(9)
C8 0.0387(14) 0.0293(13) 0.0303(12) 0.0004(10) -0.0141(11) -0.0099(11)
C9 0.0541(18) 0.0455(17) 0.0305(13) -0.0005(12) -0.0212(13) -0.0163(14)
C10 0.073(2) 0.0409(17) 0.0344(15) -0.0092(13) -0.0202(15) -0.0219(16)
C11 0.0580(19) 0.0273(13) 0.0368(14) -0.0073(11) -0.0139(13) -0.0144(13)
C12 0.0359(13) 0.0265(12) 0.0230(11) -0.0017(9) -0.0074(9) -0.0092(10)
C13 0.0391(15) 0.0364(15) 0.0458(17) 0.0119(13) -0.0109(13) -0.0111(12)
C14 0.0422(18) 0.052(2) 0.086(3) 0.037(2) -0.0170(18) -0.0197(16)
C15 0.048(2) 0.0290(16) 0.147(5) 0.029(2) -0.036(3) -0.0199(15)
C16 0.0478(19) 0.0238(14) 0.120(4) 0.0010(18) -0.034(2) -0.0139(14)
C17 0.0390(15) 0.0239(13) 0.065(2) -0.0020(13) -0.0199(14) -0.0097(11)
C18 0.0318(13) 0.0222(11) 0.0414(14) 0.0031(10) -0.0132(11) -0.0067(10)
C20 0.0294(12) 0.0252(11) 0.0236(11) -0.0023(9) -0.0037(9) -0.0086(9)
C21 0.0287(12) 0.0317(13) 0.0325(13) -0.0016(10) -0.0064(10) -0.0076(10)
C22 0.0290(12) 0.0320(13) 0.0338(13) -0.0057(11) 0.0049(10) -0.0096(10)
C23 0.0404(14) 0.0338(13) 0.0233(11) -0.0060(10) 0.0023(10) -0.0182(12)
C24 0.0360(13) 0.0364(14) 0.0240(11) -0.0013(10) -0.0056(10) -0.0186(11)
C25 0.0303(12) 0.0252(11) 0.0203(10) -0.0006(8) -0.0036(9) -0.0125(9)
C26 0.0239(11) 0.0267(11) 0.0248(11) -0.0011(9) -0.0051(9) -0.0082(9)
C27 0.0312(12) 0.0300(13) 0.0282(12) -0.0034(10) -0.0011(10) -0.0125(10)
C28 0.0305(13) 0.0282(13) 0.0432(15) -0.0038(11) -0.0031(11) -0.0125(10)
C29 0.0351(14) 0.0369(14) 0.0370(14) 0.0082(11) -0.0056(11) -0.0200(12)
C30 0.0326(13) 0.0429(15) 0.0247(11) 0.0029(10) -0.0033(10) -0.0180(12)
C31 0.0260(11) 0.0292(12) 0.0254(11) -0.0017(9) -0.0048(9) -0.0108(9)
C32 0.0301(12) 0.0266(11) 0.0241(11) 0.0000(9) -0.0074(9) -0.0107(10)
C33 0.0327(13) 0.0331(13) 0.0319(13) 0.0026(10) -0.0069(10) -0.0139(11)
C34 0.0430(15) 0.0340(14) 0.0281(12) 0.0078(10) -0.0061(11) -0.0153(12)
C35 0.0447(16) 0.0337(14) 0.0313(13) 0.0043(11) -0.0155(12) -0.0097(12)
C36 0.0423(16) 0.0399(16) 0.0483(17) 0.0089(13) -0.0247(13) -0.0185(13)
C37 0.0367(14) 0.0350(14) 0.0390(14) 0.0085(11) -0.0149(11) -0.0176(12)
C38 0.0399(16) 0.0342(15) 0.0491(17) -0.0017(13) -0.0207(14) -0.0019(12)
C39 0.0364(15) 0.0348(15) 0.0419(16) -0.0011(12) -0.0004(12) 0.0002(12)
C40 0.0467(16) 0.0196(11) 0.0417(15) -0.0012(10) -0.0093(13) -0.0069(11)
C41 0.0564(19) 0.0279(13) 0.0378(15) 0.0070(11) -0.0061(13) -0.0176(13)
C42 0.065(2) 0.048(2) 0.0468(19) -0.0061(15) 0.0193(17) -0.0238(18)
C43 0.0474(18) 0.0366(16) 0.062(2) -0.0042(14) -0.0109(15) -0.0223(14)
C44 0.068(3) 0.065(3) 0.117(5) -0.031(3) -0.005(3) -0.018(2)
C45 0.129(5) 0.115(5) 0.070(3) -0.009(3) -0.024(3) -0.069(4)
C46 0.108(4) 0.096(4) 0.091(4) 0.020(3) -0.056(3) -0.060(4)
C47 0.070(3) 0.058(3) 0.087(3) 0.007(2) -0.020(2) -0.030(2)
C48 0.090(4) 0.116(5) 0.087(4) -0.047(4) -0.031(3) -0.011(4)
C49 0.075(3) 0.116(5) 0.123(5) -0.060(4) -0.052(3) 0.007(3)
C50A 0.133(10) 0.120(9) 0.239(13) 0.074(9) -0.034(10) -0.010(8)
C51A 0.136(11) 0.148(10) 0.210(13) 0.079(9) -0.030(10) -0.023(9)
C52A 0.138(11) 0.165(11) 0.222(14) 0.029(11) -0.053(11) -0.009(10)
C53A 0.132(10) 0.109(8) 0.231(14) 0.024(9) -0.065(10) -0.060(8)
C54A 0.078(7) 0.128(8) 0.224(12) 0.045(9) -0.044(8) -0.061(7)
C55A 0.073(6) 0.132(8) 0.242(13) 0.057(8) -0.042(8) -0.041(6)
C50B 0.084(8) 0.128(9) 0.259(14) 0.072(9) -0.042(9) -0.018(7)
C51B 0.142(10) 0.137(9) 0.238(12) 0.074(9) -0.048(9) -0.013(9)
C52B 0.137(10) 0.141(8) 0.232(12) 0.042(9) -0.067(9) -0.036(8)
C53B 0.103(9) 0.126(9) 0.239(13) 0.023(9) -0.058(9) -0.053(8)
C54B 0.071(6) 0.133(8) 0.258(13) 0.043(9) -0.043(8) -0.061(7)
C55B 0.058(6) 0.128(8) 0.265(14) 0.047(9) -0.035(8) -0.048(6)
F1 0.0338(8) 0.0404(9) 0.0396(9) 0.0075(7) -0.0125(7) -0.0180(7)
F2 0.0417(12) 0.135(3) 0.0528(13) 0.0107(14) -0.0032(10) -0.0418(14)
F3 0.0243(9) 0.144(3) 0.0664(15) -0.0437(16) -0.0039(9) 0.0017(13)
F4 0.0531(13) 0.0571(13) 0.0887(17) -0.0389(13) -0.0424(12) 0.0287(10)
F5 0.0704(15) 0.0366(11) 0.0903(18) 0.0013(11) -0.0368(13) -0.0045(10)
F6 0.0535(11) 0.0318(9) 0.0445(10) 0.0052(7) -0.0266(8) -0.0072(8)
F7 0.0802(15) 0.0589(13) 0.0428(10) 0.0017(9) -0.0394(11) -0.0206(11)
F8 0.123(2) 0.0538(13) 0.0538(13) -0.0160(10) -0.0446(14) -0.0292(14)
F9 0.0881(16) 0.0263(9) 0.0503(11) -0.0095(8) -0.0240(11) -0.0130(10)
F10 0.0441(9) 0.0220(7) 0.0257(7) -0.0009(6) -0.0107(6) -0.0050(6)
F11 0.089(2) 0.112(2) 0.0626(16) 0.0094(16) -0.0099(14) -0.0412(19)
F12 0.0631(15) 0.104(2) 0.107(2) 0.0706(18) -0.0153(14) -0.0437(15)
F20 0.0539(12) 0.0742(15) 0.0456(11) -0.0126(10) -0.0160(9) -0.0178(11)
F13 0.0708(17) 0.0436(13) 0.227(4) 0.0455(19) -0.043(2) -0.0368(13)
F14 0.0698(16) 0.0403(12) 0.163(3) -0.0324(15) -0.0391(17) -0.0208(12)
F15 0.0580(12) 0.0505(12) 0.0538(12) -0.0210(9) -0.0152(10) -0.0186(10)
F16 0.0336(8) 0.0381(9) 0.0267(7) -0.0075(6) -0.0106(6) -0.0028(7)
F17 0.0316(9) 0.0560(12) 0.0497(11) -0.0105(9) -0.0151(8) -0.0012(8)
F18 0.0333(9) 0.0470(11) 0.0465(10) -0.0130(8) 0.0059(8) -0.0055(8)
F19 0.0505(10) 0.0541(11) 0.0269(8) -0.0151(7) 0.0032(7) -0.0186(9)
F21 0.0355(8) 0.0364(8) 0.0263(7) -0.0070(6) -0.0019(6) -0.0178(7)
F22 0.0586(12) 0.0672(13) 0.0253(8) -0.0008(8) 0.0010(8) -0.0372(11)
F23 0.0595(12) 0.0531(12) 0.0453(10) 0.0133(9) -0.0053(9) -0.0368(10)
F24 0.0509(11) 0.0329(9) 0.0603(12) -0.0100(8) 0.0033(9) -0.0233(8)
F25 0.0684(13) 0.0613(13) 0.0431(10) -0.0175(9) 0.0075(9) -0.0397(11)
F26 0.0397(10) 0.0578(12) 0.0640(13) 0.0239(10) -0.0164(9) -0.0276(9)
F27 0.0569(12) 0.0588(13) 0.0522(12) 0.0301(10) -0.0113(10) -0.0252(10)
F28 0.0576(12) 0.0526(12) 0.0464(11) 0.0175(9) -0.0285(9) -0.0127(10)
F29 0.0551(13) 0.0723(15) 0.0969(18) 0.0343(13) -0.0509(13) -0.0357(12)
F30 0.0795(19) 0.100(2) 0.134(3) 0.059(2) -0.0546(19) -0.0562(18)
N1 0.0326(11) 0.0214(10) 0.0339(11) -0.0003(8) -0.0087(9) -0.0035(8)
N2 0.0384(12) 0.0274(11) 0.0336(11) -0.0024(9) 0.0013(9) -0.0128(10)

loop_
_atom_type_symbol
_atom_type_description
_atom_type_scat_dispersion_real
_atom_type_scat_dispersion_imag
_atom_type_scat_source
C C 0.0033 0.0016 'International Tables Vol C Tables 4.2.6.8 and 6.1.1.4'
H H 0.0000 0.0000 'International Tables Vol C Tables 4.2.6.8 and 6.1.1.4'
N N 0.0061 0.0033 'International Tables Vol C Tables 4.2.6.8 and 6.1.1.4'
B B 0.0013 0.0007 'International Tables Vol C Tables 4.2.6.8 and 6.1.1.4'
F F 0.0171 0.0103 'International Tables Vol C Tables 4.2.6.8 and 6.1.1.4'
Yb Yb -0.3850 5.5486 'International Tables Vol C Tables 4.2.6.8 and 6.1.1.4'

loop_
_geom_angle_atom_site_label_1
_geom_angle_atom_site_label_2
_geom_angle_atom_site_label_3
_geom_angle
F10 Yb1 N2 89.44(7)
F10 Yb1 F21 97.59(5)
N2 Yb1 F21 146.59(7)
F10 Yb1 F16 132.24(5)
N2 Yb1 F16 101.55(7)
F21 Yb1 F16 97.65(5)
F10 Yb1 N1 80.12(6)
N2 Yb1 N1 73.77(8)
F21 Yb1 N1 75.35(7)
F16 Yb1 N1 147.62(6)
F10 Yb1 F1 73.16(6)
N2 Yb1 F1 75.35(7)
F21 Yb1 F1 137.94(5)
F16 Yb1 F1 65.36(5)
N1 Yb1 F1 138.95(7)
F10 Yb1 H1B 158.2(8)
N2 Yb1 H1B 100.4(8)
F21 Yb1 H1B 63.7(8)
F16 Yb1 H1B 65.0(8)
N1 Yb1 H1B 84.1(8)
F1 Yb1 H1B 128.0(8)
F10 Yb1 H2B 65.8(8)
N2 Yb1 H2B 137.2(8)
F21 Yb1 H2B 74.2(8)
F16 Yb1 H2B 75.5(8)
N1 Yb1 H2B 130.0(8)
F1 Yb1 H2B 64.5(8)
H1B Yb1 H2B 115.5(11)
C32 B1 C25 112.4(2)
C32 B1 C26 115.2(2)
C25 B1 C26 108.8(2)
C32 B1 H1B 102.2(16)
C25 B1 H1B 109.5(16)
C26 B1 H1B 108.6(16)
C18 B2 C7 116.4(2)
C18 B2 C6 113.8(2)
C7 B2 C6 106.8(2)
C18 B2 H2B 104.3(15)
C7 B2 H2B 110.6(15)
C6 B2 H2B 104.3(15)
C6 C1 C2 126.1(3)
C6 C1 F1 119.0(2)
C2 C1 F1 114.9(3)
F2 C2 C3 121.2(3)
F2 C2 C1 121.1(3)
C3 C2 C1 117.7(4)
F3 C3 C2 121.1(4)
F3 C3 C4 119.4(4)
C2 C3 C4 119.5(3)
F4 C4 C3 119.4(3)
F4 C4 C5 120.0(4)
C3 C4 C5 120.6(3)
F5 C5 C4 115.8(3)
F5 C5 C6 121.7(3)
C4 C5 C6 122.4(3)
C1 C6 C5 113.7(3)
C1 C6 B2 119.8(2)
C5 C6 B2 126.5(3)
C12 C7 C8 113.4(2)
C12 C7 B2 124.5(2)
C8 C7 B2 121.9(2)
F6 C8 C9 117.0(2)
F6 C8 C7 119.1(2)
C9 C8 C7 123.9(3)
F7 C9 C10 119.9(3)
F7 C9 C8 120.6(3)
C10 C9 C8 119.5(3)
F8 C10 C9 120.2(3)
F8 C10 C11 119.8(3)
C9 C10 C11 119.9(3)
F9 C11 C10 121.1(3)
F9 C11 C12 120.9(3)
C10 C11 C12 118.0(3)
C7 C12 F10 120.2(2)
C7 C12 C11 125.2(2)
F10 C12 C11 114.6(2)
F11 C13 C18 121.8(3)
F11 C13 C14 113.6(4)
C18 C13 C14 124.6(4)
F12 C14 C15 120.6(4)
F12 C14 C13 120.6(5)
C15 C14 C13 118.9(4)
F13 C15 C14 119.7(5)
F13 C15 C16 120.8(5)
C14 C15 C16 119.5(3)
F14 C16 C17 121.3(4)
F14 C16 C15 119.9(4)
C17 C16 C15 118.7(4)
F15 C17 C16 116.4(3)
F15 C17 C18 119.3(3)
C16 C17 C18 124.3(4)
C13 C18 C17 114.0(3)
C13 C18 B2 127.6(3)
C17 C18 B2 118.3(3)
C25 C20 C21 125.7(2)
C25 C20 F16 119.2(2)
C21 C20 F16 115.1(2)
F17 C21 C22 120.3(2)
F17 C21 C20 121.9(2)
C22 C21 C20 117.8(3)
F18 C22 C23 120.2(3)
F18 C22 C21 120.0(3)
C23 C22 C21 119.8(2)
F19 C23 C22 119.0(2)
F19 C23 C24 121.1(3)
C22 C23 C24 119.9(2)
F20 C24 C23 115.5(2)
F20 C24 C25 121.4(3)
C23 C24 C25 123.1(3)
C20 C25 C24 113.8(2)
C20 C25 B1 120.8(2)
C24 C25 B1 125.5(2)
C31 C26 C27 113.4(2)
C31 C26 B1 124.8(2)
C27 C26 B1 121.8(2)
F25 C27 C28 115.7(2)
F25 C27 C26 120.4(2)
C28 C27 C26 123.9(2)
F24 C28 C29 119.9(3)
F24 C28 C27 120.2(3)
C29 C28 C27 119.9(3)
F23 C29 C28 120.9(3)
F23 C29 C30 119.6(3)
C28 C29 C30 119.5(3)
F22 C30 C29 120.4(2)
F22 C30 C31 121.3(3)
C29 C30 C31 118.4(2)
F21 C31 C26 120.0(2)
F21 C31 C30 115.1(2)
C26 C31 C30 125.0(2)
C33 C32 C37 114.7(2)
C33 C32 B1 119.4(2)
C37 C32 B1 125.8(2)
F26 C33 C34 116.7(3)
F26 C33 C32 119.5(2)
C34 C33 C32 123.8(3)
F27 C34 C35 119.9(3)
F27 C34 C33 120.9(3)
C35 C34 C33 119.2(3)
F28 C35 C36 120.9(3)
F28 C35 C34 120.0(3)
C36 C35 C34 119.1(3)
F29 C36 C35 119.1(3)
F29 C36 C37 120.3(3)
C35 C36 C37 120.6(3)
F30 C37 C36 115.2(3)
F30 C37 C32 122.2(3)
C36 C37 C32 122.6(3)
N1 C38 H38A 109.5
N1 C38 H38B 109.5
N1 C38 H38C 109.5
N1 C39 H39A 109.5
N1 C39 H39B 109.5
N1 C39 H39C 109.5
N1 C40 C41 112.2(2)
N1 C40 H40A 109.2
C41 C40 H40A 109.2
N1 C40 H40B 109.2
C41 C40 H40B 109.2
H40A C40 H40B 107.9
N2 C41 C40 111.8(2)
N2 C41 H41A 109.3
C40 C41 H41A 109.3
N2 C41 H41B 109.3
C40 C41 H41B 109.3
H41A C41 H41B 107.9
N2 C42 H42A 109.5
N2 C42 H42B 109.5
N2 C42 H42C 109.5
N2 C43 H43A 109.5
N2 C43 H43B 109.5
N2 C43 H43C 109.5
C45 C44 C49 120.0
C45 C44 H44 120.0
C49 C44 H44 120.0
C46 C45 C44 120.0
C46 C45 H45 120.0
C44 C45 H45 120.0
C45 C46 C47 120.0
C45 C46 H46 120.0
C47 C46 H46 120.0
C48 C47 C46 120.0
C48 C47 H47 120.0
C46 C47 H47 120.0
C49 C48 C47 120.0
C49 C48 H48 120.0
C47 C48 H48 120.0
C48 C49 C44 120.0
C48 C49 H49 120.0
C44 C49 H49 120.0
C51A C50A C55A 120.0
C51A C50A H50A 120.0
C55A C50A H50A 120.0
C50A C51A C52A 120.0
C50A C51A H51A 120.0
C52A C51A H51A 120.0
C53A C52A C51A 120.0
C53A C52A H52A 120.0
C51A C52A H52A 120.0
C52A C53A C54A 120.0
C52A C53A H53A 120.0
C54A C53A H53A 120.0
C53A C54A C55A 120.0
C53A C54A H54A 120.0
C55A C54A H54A 120.0
C54A C55A C50A 120.0
C54A C55A H55A 120.0
C50A C55A H55A 120.0
C51B C50B C55B 120.0
C51B C50B H50B 120.0
C55B C50B H50B 120.0
C52B C51B C50B 120.0
C52B C51B H51B 120.0
C50B C51B H51B 120.0
C51B C52B C53B 120.0
C51B C52B H52B 120.0
C53B C52B H52B 120.0
C54B C53B C52B 120.0
C54B C53B H53B 120.0
C52B C53B H53B 120.0
C53B C54B C55B 120.0
C53B C54B H54B 120.0
C55B C54B H54B 120.0
C54B C55B C50B 120.0
C54B C55B H55B 120.0
C50B C55B H55B 120.0
C1 F1 Yb1 126.87(15)
C12 F10 Yb1 134.49(14)
C20 F16 Yb1 137.89(14)
C31 F21 Yb1 122.93(13)
C38 N1 C39 107.6(2)
C38 N1 C40 110.0(2)
C39 N1 C40 109.1(2)
C38 N1 Yb1 110.59(17)
C39 N1 Yb1 113.90(17)
C40 N1 Yb1 105.58(17)
C43 N2 C42 108.8(3)
C43 N2 C41 109.7(2)
C42 N2 C41 109.4(3)
C43 N2 Yb1 114.70(19)
C42 N2 Yb1 107.54(19)
C41 N2 Yb1 106.55(18)

loop_
_geom_bond_atom_site_label_1
_geom_bond_atom_site_label_2
_geom_bond_distance
Yb1 F10 2.4651(15)
Yb1 N2 2.497(2)
Yb1 F21 2.4988(16)
Yb1 F16 2.5020(15)
Yb1 N1 2.541(2)
Yb1 F1 2.5590(16)
Yb1 H1B 2.35(3)
Yb1 H2B 2.26(3)
B1 C32 1.626(4)
B1 C25 1.632(4)
B1 C26 1.638(4)
B1 H1B 1.16(3)
B2 C18 1.625(4)
B2 C7 1.628(4)
B2 C6 1.636(4)
B2 H2B 1.20(3)
C1 C6 1.364(4)
C1 C2 1.386(4)
C1 F1 1.388(3)
C2 F2 1.342(5)
C2 C3 1.361(6)
C3 F3 1.339(4)
C3 C4 1.372(6)
C4 F4 1.352(4)
C4 C5 1.381(5)
C5 F5 1.309(4)
C5 C6 1.391(4)
C7 C12 1.377(4)
C7 C8 1.389(4)
C8 F6 1.344(3)
C8 C9 1.380(4)
C9 F7 1.343(3)
C9 C10 1.367(5)
C10 F8 1.344(3)
C10 C11 1.377(5)
C11 F9 1.340(3)
C11 C12 1.385(4)
C12 F10 1.383(3)
C13 F11 1.253(5)
C13 C18 1.358(4)
C13 C14 1.383(5)
C14 F12 1.348(5)
C14 C15 1.372(7)
C15 F13 1.343(4)
C15 C16 1.381(7)
C16 F14 1.344(5)
C16 C17 1.367(5)
C17 F15 1.358(4)
C17 C18 1.395(4)
C20 C25 1.373(4)
C20 C21 1.384(4)
C20 F16 1.384(3)
C21 F17 1.338(3)
C21 C22 1.372(4)
C22 F18 1.349(3)
C22 C23 1.370(4)
C23 F19 1.339(3)
C23 C24 1.386(4)
C24 F20 1.339(3)
C24 C25 1.386(3)
C26 C31 1.381(3)
C26 C27 1.390(4)
C27 F25 1.336(3)
C27 C28 1.381(4)
C28 F24 1.345(3)
C28 C29 1.366(4)
C29 F23 1.344(3)
C29 C30 1.377(4)
C30 F22 1.329(3)
C30 C31 1.391(4)
C31 F21 1.377(3)
C32 C33 1.386(4)
C32 C37 1.389(4)
C33 F26 1.342(3)
C33 C34 1.382(4)
C34 F27 1.344(3)
C34 C35 1.372(4)
C35 F28 1.343(3)
C35 C36 1.372(4)
C36 F29 1.345(4)
C36 C37 1.376(4)
C37 F30 1.333(4)
C38 N1 1.476(4)
C38 H38A 0.9800
C38 H38B 0.9800
C38 H38C 0.9800
C39 N1 1.482(4)
C39 H39A 0.9800
C39 H39B 0.9800
C39 H39C 0.9800
C40 N1 1.483(4)
C40 C41 1.515(4)
C40 H40A 0.9900
C40 H40B 0.9900
C41 N2 1.485(4)
C41 H41A 0.9900
C41 H41B 0.9900
C42 N2 1.480(4)
C42 H42A 0.9800
C42 H42B 0.9800
C42 H42C 0.9800
C43 N2 1.476(4)
C43 H43A 0.9800
C43 H43B 0.9800
C43 H43C 0.9800
C44 C45 1.3900
C44 C49 1.3900
C44 H44 0.9500
C45 C46 1.3900
C45 H45 0.9500
C46 C47 1.3900
C46 H46 0.9500
C47 C48 1.3900
C47 H47 0.9500
C48 C49 1.3900
C48 H48 0.9500
C49 H49 0.9500
C50A C51A 1.3900
C50A C55A 1.3900
C50A H50A 0.9500
C51A C52A 1.3900
C51A H51A 0.9500
C52A C53A 1.3900
C52A H52A 0.9500
C53A C54A 1.3900
C53A H53A 0.9500
C54A C55A 1.3900
C54A H54A 0.9500
C55A H55A 0.9500
C50B C51B 1.3900
C50B C55B 1.3900
C50B H50B 0.9500
C51B C52B 1.3900
C51B H51B 0.9500
C52B C53B 1.3900
C52B H52B 0.9500
C53B C54B 1.3900
C53B H53B 0.9500
C54B C55B 1.3900
C54B H54B 0.9500
C55B H55B 0.9500
